data_7154185
loop_
_publ_author_name
'Li, Jing'
'Liu, Mao'
'Li, Qi'
'Tian, Hua'
'Shi, Yian'

_publ_section_title
;
 A facile approach to spirocyclic 2-azido indolines via azidation of
 indoles with ceric ammonium nitrate.
;
_journal_issue 48
_journal_name_full 'Organic &amp; biomolecular chemistry'
_journal_page_first 9769
_journal_page_last 9772
_journal_paper_doi 10.1039/c4ob01549e
_journal_volume 12
_journal_year 2014
_chemical_formula_moiety 'C H2 Cl2, C21 H23 N5 O4 S'
_chemical_formula_sum 'C22 H25 Cl2 N5 O4 S'
_chemical_formula_weight 526.43
_chemical_name_systematic syn-5a
_space_group_crystal_system triclinic
_space_group_IT_number 2
_space_group_name_Hall '-P 1'
_space_group_name_H-M_alt 'P -1'
_symmetry_space_group_name_Hall '-P 1'
_symmetry_space_group_name_H-M 'P -1'
_atom_sites_solution_hydrogens geom
_audit_creation_date 2014-03-18
_audit_creation_method
;
Olex2 1.2
(compiled 2013.12.10 svn.r2850 for OlexSys, GUI svn.r4736)
;
_cell_angle_alpha 73.171(6)
_cell_angle_beta 81.536(7)
_cell_angle_gamma 77.112(7)
_cell_formula_units_Z 4
_cell_length_a 10.8728(15)
_cell_length_b 14.6282(18)
_cell_length_c 16.068(2)
_cell_measurement_reflns_used 7891
_cell_measurement_temperature 173.1500
_cell_measurement_theta_max 27.4845
_cell_measurement_theta_min 1.3292
_cell_volume 2375.2(5)
_computing_cell_refinement 'CrystalClear (Rigaku Inc., 2007)'
_computing_data_collection 'CrystalClear (Rigaku Inc., 2007)'
_computing_data_reduction 'CrystalClear (Rigaku Inc., 2007)'
_computing_molecular_graphics 'Olex2 (Dolomanov et al., 2009)'
_computing_publication_material 'Olex2 (Dolomanov et al., 2009)'
_computing_structure_refinement 'XL (Sheldrick, 2013)'
_computing_structure_solution
;
'XS (Sheldrick, 2013)'
;
_diffrn_ambient_temperature 173.1500
_diffrn_detector_area_resol_mean 28.5714
_diffrn_measured_fraction_theta_full 0.995
_diffrn_measured_fraction_theta_max 0.994
_diffrn_measurement_device
;
Saturn724+ (2x2 bin mode)
;
_diffrn_measurement_device_details
;
AFC10: Fixed Chi 2 circle
;
_diffrn_measurement_device_type 'MM007-HF CCD(Saturn 724+)'
_diffrn_measurement_method '\w scans at fixed \c = 45\%'
_diffrn_orient_matrix_type d*Trek
_diffrn_orient_matrix_UB_11 -0.0121
_diffrn_orient_matrix_UB_12 -0.0844
_diffrn_orient_matrix_UB_13 -0.0413
_diffrn_orient_matrix_UB_21 -0.0263
_diffrn_orient_matrix_UB_22 0.0444
_diffrn_orient_matrix_UB_23 -0.0513
_diffrn_orient_matrix_UB_31 0.0648
_diffrn_orient_matrix_UB_32 0.0010
_diffrn_orient_matrix_UB_33 -0.0077
_diffrn_radiation_detector CCD
_diffrn_radiation_monochromator Confocal
_diffrn_radiation_type MoK\a
_diffrn_radiation_wavelength 0.71073
_diffrn_reflns_av_R_equivalents 0.0407
_diffrn_reflns_av_unetI/netI 0.0529
_diffrn_reflns_Laue_measured_fraction_full 0.995
_diffrn_reflns_Laue_measured_fraction_max 0.994
_diffrn_reflns_limit_h_max 14
_diffrn_reflns_limit_h_min -14
_diffrn_reflns_limit_k_max 13
_diffrn_reflns_limit_k_min -18
_diffrn_reflns_limit_l_max 20
_diffrn_reflns_limit_l_min -20
_diffrn_reflns_number 23787
_diffrn_reflns_point_group_measured_fraction_full 0.995
_diffrn_reflns_point_group_measured_fraction_max 0.994
_diffrn_reflns_theta_full 26.000
_diffrn_reflns_theta_max 27.484
_diffrn_reflns_theta_min 1.707
_diffrn_source 'Rotating Anode'
_diffrn_source_current 24.0000
_diffrn_source_power 1.2000
_diffrn_source_voltage 50.0000
_exptl_absorpt_coefficient_mu 0.402
_exptl_absorpt_correction_T_max 1.0000
_exptl_absorpt_correction_T_min 0.7456
_exptl_absorpt_correction_type multi-scan
_exptl_absorpt_process_details 'CrystalClear (Rigaku Inc., 2007)'
_exptl_crystal_colour Colorless
_exptl_crystal_density_diffrn 1.472
_exptl_crystal_description plate
_exptl_crystal_F_000 1096
_exptl_crystal_size_max 0.26
_exptl_crystal_size_mid 0.15
_exptl_crystal_size_min 0.06
_refine_diff_density_max 0.562
_refine_diff_density_min -0.461
_refine_diff_density_rms 0.060
_refine_ls_extinction_method none
_refine_ls_goodness_of_fit_ref 1.126
_refine_ls_hydrogen_treatment constr
_refine_ls_matrix_type full
_refine_ls_number_parameters 617
_refine_ls_number_reflns 10808
_refine_ls_number_restraints 0
_refine_ls_restrained_S_all 1.126
_refine_ls_R_factor_all 0.0759
_refine_ls_R_factor_gt 0.0641
_refine_ls_shift/su_max 0.007
_refine_ls_shift/su_mean 0.000
_refine_ls_structure_factor_coef Fsqd
_refine_ls_weighting_details 'w=1/[\s^2^(Fo^2^)+(0.0402P)^2^+1.9209P] where P=(Fo^2^+2Fc^2^)/3'
_refine_ls_weighting_scheme calc
_refine_ls_wR_factor_gt 0.1301
_refine_ls_wR_factor_ref 0.1373
_reflns_Friedel_coverage 0.000
_reflns_number_gt 9349
_reflns_number_total 10808
_reflns_threshold_expression 'I > 2\s(I)'
_cod_data_source_file c4ob01549e2.cif
_cod_data_source_block mx2910
_cod_depositor_comments 'Adding full bibliography for 7154184--7154188.cif.'
_cod_original_cell_volume 2375.2(6)
_cod_database_code 7154185
_shelxl_version_number 2013-4
_shelx_space_group_comment
;
The symmetry employed for this shelxl refinement is uniquely defined
by the following loop, which should always be used as a source of
symmetry information in preference to the above space-group names.
They are only intended as comments.
;
_diffrn_number_total 10813
_olex2_refinement_description
;
1. Fixed Uiso
 At 1.2 times of:
  All C(H) groups, All C(H,H) groups
 At 1.5 times of:
  All C(H,H,H) groups
2.a Ternary CH refined with riding coordinates:
 C5A(H5A), C5(H5)
2.b Secondary CH2 refined with riding coordinates:
 C22A(H22A,H22B), C22(H22C,H22D), C2A(H2AA,H2AB), C3A(H3AA,H3AB), C4A(H4AA,
 H4AB), C20A(H20A,H20B), C2(H2A,H2B), C3(H3A,H3B), C4(H4A,H4B), C20(H20C,H20D)
2.c Aromatic/amide H refined with riding coordinates:
 C7A(H7A), C8A(H8A), C9A(H9A), C10A(H10A), C13A(H13A), C14A(H14A), C16A(H16A),
 C17A(H17A), C7(H7), C8(H8), C9(H9), C10(H10), C13(H13), C14(H14), C16(H16),
 C17(H17)
2.d Idealised Me refined as rotating group:
 C18A(H18A,H18B,H18C), C21A(H21A,H21B,H21C), C18(H18D,H18E,H18F), C21(H21D,
 H21E,H21F)
;

loop_
_space_group_symop_operation_xyz
'x, y, z'
'-x, -y, -z'

loop_
_atom_site_label
_atom_site_type_symbol
_atom_site_fract_x
_atom_site_fract_y
_atom_site_fract_z
_atom_site_U_iso_or_equiv
_atom_site_adp_type
_atom_site_occupancy
_atom_site_site_symmetry_order
_atom_site_calc_flag
_atom_site_refinement_flags_posn
Cl1A Cl 0.89910(7) 0.84159(5) 0.47315(5) 0.03958(17) Uani 1 1 d .
Cl2A Cl 0.63087(8) 0.86856(8) 0.45358(6) 0.0613(3) Uani 1 1 d .
C22A C 0.7813(3) 0.8806(2) 0.39948(18) 0.0382(7) Uani 1 1 d .
H22A H 0.7805 0.9482 0.3681 0.046 Uiso 1 1 calc R
H22B H 0.8011 0.8425 0.3572 0.046 Uiso 1 1 calc R
Cl1 Cl 0.52970(8) 0.35443(9) 0.49814(6) 0.0665(3) Uani 1 1 d .
Cl2 Cl 0.79290(7) 0.34794(7) 0.51613(5) 0.0485(2) Uani 1 1 d .
C22 C 0.6760(3) 0.3782(3) 0.44353(19) 0.0464(8) Uani 1 1 d .
H22C H 0.7019 0.3410 0.4007 0.056 Uiso 1 1 calc R
H22D H 0.6668 0.4467 0.4128 0.056 Uiso 1 1 calc R
S1A S 0.64224(5) 0.87301(4) 0.15323(4) 0.02160(13) Uani 1 1 d .
O1A O 0.70140(16) 0.87329(12) 0.22678(11) 0.0269(4) Uani 1 1 d .
O2A O 0.65461(16) 0.94655(12) 0.07268(11) 0.0284(4) Uani 1 1 d .
O3A O 1.18360(16) 0.71188(14) 0.07425(12) 0.0324(4) Uani 1 1 d .
O4A O 1.22072(15) 0.64524(13) 0.21629(11) 0.0281(4) Uani 1 1 d .
N1A N 0.68697(17) 0.76385(14) 0.13719(12) 0.0203(4) Uani 1 1 d .
N2A N 1.02189(18) 0.67823(15) 0.17791(13) 0.0242(4) Uani 1 1 d .
N3A N 0.91743(19) 0.83307(15) 0.09571(13) 0.0256(4) Uani 1 1 d .
N4A N 0.9662(2) 0.87327(15) 0.02397(14) 0.0272(5) Uani 1 1 d .
N5A N 1.0064(3) 0.91982(17) -0.03882(16) 0.0428(6) Uani 1 1 d .
C1A C 0.8044(2) 0.69539(16) 0.16379(14) 0.0197(4) Uani 1 1 d .
C2A C 0.7852(2) 0.60657(17) 0.13763(15) 0.0233(5) Uani 1 1 d .
H2AA H 0.8658 0.5645 0.1288 0.028 Uiso 1 1 calc R
H2AB H 0.7318 0.5694 0.1823 0.028 Uiso 1 1 calc R
C3A C 0.7216(2) 0.64913(18) 0.05290(16) 0.0266(5) Uani 1 1 d .
H3AA H 0.6651 0.6085 0.0479 0.032 Uiso 1 1 calc R
H3AB H 0.7843 0.6547 0.0030 0.032 Uiso 1 1 calc R
C4A C 0.6473(2) 0.74960(18) 0.05819(16) 0.0269(5) Uani 1 1 d .
H4AA H 0.6684 0.7995 0.0066 0.032 Uiso 1 1 calc R
H4AB H 0.5568 0.7513 0.0638 0.032 Uiso 1 1 calc R
C5A C 0.9290(2) 0.72715(17) 0.11413(15) 0.0219(5) Uani 1 1 d .
H5A H 0.9515 0.7055 0.0606 0.026 Uiso 1 1 calc R
C6A C 0.9601(2) 0.65610(17) 0.26369(15) 0.0222(5) Uani 1 1 d .
C7A C 1.0104(2) 0.62517(18) 0.34380(16) 0.0263(5) Uani 1 1 d .
H7A H 1.0971 0.6158 0.3475 0.032 Uiso 1 1 calc R
C8A C 0.9271(2) 0.60863(18) 0.41834(16) 0.0279(5) Uani 1 1 d .
H8A H 0.9586 0.5887 0.4728 0.033 Uiso 1 1 calc R
C9A C 0.7982(2) 0.62104(18) 0.41352(16) 0.0274(5) Uani 1 1 d .
H9A H 0.7444 0.6091 0.4645 0.033 Uiso 1 1 calc R
C10A C 0.7488(2) 0.65136(17) 0.33282(15) 0.0244(5) Uani 1 1 d .
H10A H 0.6623 0.6592 0.3291 0.029 Uiso 1 1 calc R
C11A C 0.8306(2) 0.66965(16) 0.25826(15) 0.0213(5) Uani 1 1 d .
C12A C 0.4780(2) 0.87994(17) 0.18253(15) 0.0241(5) Uani 1 1 d .
C13A C 0.3943(2) 0.91888(18) 0.11842(16) 0.0274(5) Uani 1 1 d .
H13A H 0.4245 0.9412 0.0604 0.033 Uiso 1 1 calc R
C14A C 0.2656(3) 0.92448(19) 0.14117(18) 0.0323(6) Uani 1 1 d .
H14A H 0.2097 0.9502 0.0979 0.039 Uiso 1 1 calc R
C15A C 0.2183(2) 0.89223(18) 0.22770(18) 0.0302(6) Uani 1 1 d .
C16A C 0.3045(3) 0.85400(19) 0.29078(17) 0.0317(6) Uani 1 1 d .
H16A H 0.2745 0.8323 0.3489 0.038 Uiso 1 1 calc R
C17A C 0.4332(2) 0.84746(18) 0.26925(16) 0.0278(5) Uani 1 1 d .
H17A H 0.4892 0.8216 0.3124 0.033 Uiso 1 1 calc R
C18A C 0.0784(3) 0.8995(2) 0.2525(2) 0.0423(7) Uani 1 1 d .
H18A H 0.0480 0.9508 0.2808 0.063 Uiso 1 1 calc GR
H18B H 0.0626 0.8390 0.2916 0.063 Uiso 1 1 calc GR
H18C H 0.0353 0.9134 0.2009 0.063 Uiso 1 1 calc GR
C19A C 1.1471(2) 0.68096(18) 0.15051(16) 0.0243(5) Uani 1 1 d .
C20A C 1.3550(2) 0.64618(19) 0.19223(18) 0.0299(6) Uani 1 1 d .
H20A H 1.3682 0.7122 0.1658 0.036 Uiso 1 1 calc R
H20B H 1.3883 0.6079 0.1509 0.036 Uiso 1 1 calc R
C21A C 1.4199(2) 0.6031(2) 0.27496(19) 0.0345(6) Uani 1 1 d .
H21A H 1.5094 0.6012 0.2619 0.052 Uiso 1 1 calc GR
H21B H 1.4047 0.5383 0.3010 0.052 Uiso 1 1 calc GR
H21C H 1.3872 0.6424 0.3148 0.052 Uiso 1 1 calc GR
S1 S 0.54660(5) 0.38393(4) 0.19286(4) 0.02187(13) Uani 1 1 d .
O1 O 0.60812(16) 0.38231(13) 0.26610(11) 0.0276(4) Uani 1 1 d .
O2 O 0.55296(16) 0.46120(12) 0.11423(11) 0.0279(4) Uani 1 1 d .
O3 O 1.09103(17) 0.22601(14) 0.11261(12) 0.0326(4) Uani 1 1 d .
O4 O 1.12799(15) 0.14306(13) 0.25175(11) 0.0290(4) Uani 1 1 d .
N1 N 0.59500(18) 0.27809(14) 0.17181(13) 0.0218(4) Uani 1 1 d .
N2 N 0.92908(18) 0.18721(15) 0.21368(12) 0.0232(4) Uani 1 1 d .
N3 N 0.8260(2) 0.34587(15) 0.13873(13) 0.0265(4) Uani 1 1 d .
N4 N 0.8644(2) 0.39057(15) 0.06575(14) 0.0304(5) Uani 1 1 d .
N5 N 0.8968(3) 0.44011(19) 0.00256(17) 0.0574(8) Uani 1 1 d .
C1 C 0.7111(2) 0.20770(17) 0.19808(14) 0.0202(5) Uani 1 1 d .
C2 C 0.6915(2) 0.12102(17) 0.16854(16) 0.0256(5) Uani 1 1 d .
H2A H 0.7720 0.0793 0.1586 0.031 Uiso 1 1 calc R
H2B H 0.6380 0.0828 0.2121 0.031 Uiso 1 1 calc R
C3 C 0.6278(3) 0.16711(19) 0.08397(17) 0.0303(6) Uani 1 1 d .
H3A H 0.5719 0.1272 0.0769 0.036 Uiso 1 1 calc R
H3B H 0.6905 0.1750 0.0341 0.036 Uiso 1 1 calc R
C4 C 0.5526(2) 0.26604(18) 0.09280(16) 0.0273(5) Uani 1 1 d .
H4A H 0.5711 0.3176 0.0418 0.033 Uiso 1 1 calc R
H4B H 0.4623 0.2667 0.0999 0.033 Uiso 1 1 calc R
C5 C 0.8358(2) 0.24087(17) 0.15146(15) 0.0223(5) Uani 1 1 d .
H5 H 0.8581 0.2235 0.0959 0.027 Uiso 1 1 calc R
C6 C 0.8668(2) 0.16000(17) 0.29908(15) 0.0219(5) Uani 1 1 d .
C7 C 0.9171(2) 0.12180(18) 0.37931(16) 0.0263(5) Uani 1 1 d .
H7 H 1.0039 0.1099 0.3833 0.032 Uiso 1 1 calc R
C8 C 0.8335(2) 0.10197(19) 0.45321(16) 0.0296(5) Uani 1 1 d .
H8 H 0.8650 0.0774 0.5077 0.035 Uiso 1 1 calc R
C9 C 0.7041(2) 0.11778(19) 0.44793(16) 0.0302(6) Uani 1 1 d .
H9 H 0.6501 0.1033 0.4985 0.036 Uiso 1 1 calc R
C10 C 0.6545(2) 0.15535(18) 0.36700(16) 0.0263(5) Uani 1 1 d .
H10 H 0.5678 0.1657 0.3629 0.032 Uiso 1 1 calc R
C11 C 0.7367(2) 0.17681(16) 0.29303(15) 0.0214(5) Uani 1 1 d .
C12 C 0.3841(2) 0.38474(16) 0.22565(15) 0.0219(5) Uani 1 1 d .
C13 C 0.2952(2) 0.42133(17) 0.16444(16) 0.0247(5) Uani 1 1 d .
H13 H 0.3203 0.4464 0.1058 0.030 Uiso 1 1 calc R
C14 C 0.1683(2) 0.41991(18) 0.19204(16) 0.0262(5) Uani 1 1 d .
H14 H 0.1087 0.4434 0.1511 0.031 Uiso 1 1 calc R
C15 C 0.1283(2) 0.38415(17) 0.27949(17) 0.0260(5) Uani 1 1 d .
C16 C 0.2193(2) 0.34918(18) 0.33985(16) 0.0284(5) Uani 1 1 d .
H16 H 0.1940 0.3260 0.3987 0.034 Uiso 1 1 calc R
C17 C 0.3461(2) 0.34843(18) 0.31367(16) 0.0260(5) Uani 1 1 d .
H17 H 0.4058 0.3239 0.3544 0.031 Uiso 1 1 calc R
C18 C -0.0098(2) 0.3840(2) 0.30879(18) 0.0331(6) Uani 1 1 d .
H18D H -0.0450 0.4387 0.3320 0.050 Uiso 1 1 calc GR
H18E H -0.0182 0.3249 0.3531 0.050 Uiso 1 1 calc GR
H18F H -0.0541 0.3883 0.2599 0.050 Uiso 1 1 calc GR
C19 C 1.0544(2) 0.18836(18) 0.18695(16) 0.0253(5) Uani 1 1 d .
C20 C 1.2632(2) 0.1409(2) 0.22975(19) 0.0335(6) Uani 1 1 d .
H20C H 1.2793 0.2065 0.2054 0.040 Uiso 1 1 calc R
H20D H 1.2955 0.1041 0.1871 0.040 Uiso 1 1 calc R
C21 C 1.3260(3) 0.0934(2) 0.3126(2) 0.0404(7) Uani 1 1 d .
H21D H 1.4161 0.0884 0.3004 0.061 Uiso 1 1 calc GR
H21E H 1.3068 0.0295 0.3371 0.061 Uiso 1 1 calc GR
H21F H 1.2955 0.1317 0.3535 0.061 Uiso 1 1 calc GR

loop_
_atom_site_aniso_label
_atom_site_aniso_U_11
_atom_site_aniso_U_22
_atom_site_aniso_U_33
_atom_site_aniso_U_23
_atom_site_aniso_U_13
_atom_site_aniso_U_12
Cl1A 0.0413(4) 0.0440(4) 0.0352(4) -0.0051(3) -0.0127(3) -0.0129(3)
Cl2A 0.0363(4) 0.0998(8) 0.0562(5) -0.0285(5) 0.0015(4) -0.0235(5)
C22A 0.0356(15) 0.0484(18) 0.0311(14) -0.0071(13) -0.0063(12) -0.0113(13)
Cl1 0.0355(4) 0.1227(9) 0.0525(5) -0.0355(6) -0.0018(4) -0.0234(5)
Cl2 0.0388(4) 0.0769(6) 0.0328(4) -0.0067(4) -0.0065(3) -0.0252(4)
C22 0.0457(17) 0.067(2) 0.0306(15) -0.0026(15) -0.0106(13) -0.0269(16)
S1A 0.0253(3) 0.0183(3) 0.0210(3) -0.0041(2) -0.0048(2) -0.0033(2)
O1A 0.0323(9) 0.0259(9) 0.0262(9) -0.0101(7) -0.0079(7) -0.0055(7)
O2A 0.0318(9) 0.0220(9) 0.0278(9) 0.0000(7) -0.0030(7) -0.0062(7)
O3A 0.0266(9) 0.0402(11) 0.0294(10) -0.0075(8) 0.0012(8) -0.0091(8)
O4A 0.0170(8) 0.0323(10) 0.0341(10) -0.0064(8) -0.0044(7) -0.0046(7)
N1A 0.0202(9) 0.0200(10) 0.0221(10) -0.0070(8) -0.0068(8) -0.0017(8)
N2A 0.0191(9) 0.0286(11) 0.0239(10) -0.0040(9) -0.0029(8) -0.0055(8)
N3A 0.0262(10) 0.0231(10) 0.0267(11) -0.0044(9) 0.0011(9) -0.0082(9)
N4A 0.0292(11) 0.0209(10) 0.0310(12) -0.0067(9) -0.0021(9) -0.0044(9)
N5A 0.0621(17) 0.0254(12) 0.0354(13) -0.0046(11) 0.0080(12) -0.0100(12)
C1A 0.0202(11) 0.0176(11) 0.0206(11) -0.0034(9) -0.0031(9) -0.0038(9)
C2A 0.0246(11) 0.0205(11) 0.0254(12) -0.0062(10) -0.0030(10) -0.0048(9)
C3A 0.0281(12) 0.0275(13) 0.0281(13) -0.0125(11) -0.0022(10) -0.0069(10)
C4A 0.0286(12) 0.0306(13) 0.0251(12) -0.0128(11) -0.0094(10) -0.0014(10)
C5A 0.0233(11) 0.0204(11) 0.0228(11) -0.0056(9) -0.0034(9) -0.0049(9)
C6A 0.0227(11) 0.0215(12) 0.0223(11) -0.0048(9) -0.0035(9) -0.0044(9)
C7A 0.0230(11) 0.0285(13) 0.0281(12) -0.0062(10) -0.0078(10) -0.0043(10)
C8A 0.0311(13) 0.0267(13) 0.0240(12) -0.0012(10) -0.0087(10) -0.0049(11)
C9A 0.0286(12) 0.0289(13) 0.0229(12) -0.0050(10) -0.0025(10) -0.0040(11)
C10A 0.0214(11) 0.0246(12) 0.0252(12) -0.0030(10) -0.0037(9) -0.0043(10)
C11A 0.0233(11) 0.0158(11) 0.0255(12) -0.0051(9) -0.0061(9) -0.0032(9)
C12A 0.0283(12) 0.0189(11) 0.0246(12) -0.0068(10) -0.0021(10) -0.0024(10)
C13A 0.0262(12) 0.0282(13) 0.0247(12) -0.0070(10) -0.0048(10) 0.0027(10)
C14A 0.0309(13) 0.0299(14) 0.0353(14) -0.0092(12) -0.0085(11) 0.0003(11)
C15A 0.0294(13) 0.0218(12) 0.0402(15) -0.0134(11) 0.0005(11) -0.0024(10)
C16A 0.0367(14) 0.0292(14) 0.0283(13) -0.0093(11) 0.0035(11) -0.0066(11)
C17A 0.0339(13) 0.0252(13) 0.0235(12) -0.0070(10) -0.0034(10) -0.0025(11)
C18A 0.0318(15) 0.0429(17) 0.0528(18) -0.0178(15) 0.0031(13) -0.0063(13)
C19A 0.0210(11) 0.0236(12) 0.0290(13) -0.0080(10) -0.0012(10) -0.0051(9)
C20A 0.0174(11) 0.0302(13) 0.0458(16) -0.0163(12) 0.0001(11) -0.0059(10)
C21A 0.0223(12) 0.0360(15) 0.0520(17) -0.0215(13) -0.0085(12) -0.0032(11)
S1 0.0225(3) 0.0198(3) 0.0247(3) -0.0076(2) -0.0031(2) -0.0040(2)
O1 0.0278(9) 0.0297(9) 0.0316(9) -0.0164(8) -0.0062(7) -0.0048(7)
O2 0.0291(9) 0.0213(9) 0.0306(9) -0.0029(7) -0.0003(7) -0.0059(7)
O3 0.0282(9) 0.0399(11) 0.0290(9) -0.0067(8) 0.0031(8) -0.0121(8)
O4 0.0189(8) 0.0337(10) 0.0316(9) -0.0034(8) -0.0022(7) -0.0061(7)
N1 0.0226(10) 0.0213(10) 0.0239(10) -0.0089(8) -0.0076(8) -0.0016(8)
N2 0.0201(9) 0.0272(11) 0.0206(10) -0.0033(8) -0.0017(8) -0.0053(8)
N3 0.0299(11) 0.0229(10) 0.0268(11) -0.0061(9) 0.0021(9) -0.0091(9)
N4 0.0421(13) 0.0235(11) 0.0273(11) -0.0078(9) -0.0024(10) -0.0086(10)
N5 0.107(3) 0.0305(14) 0.0315(14) -0.0032(11) 0.0071(15) -0.0217(15)
C1 0.0198(11) 0.0207(11) 0.0194(11) -0.0048(9) -0.0013(9) -0.0034(9)
C2 0.0262(12) 0.0215(12) 0.0319(13) -0.0116(10) -0.0034(10) -0.0035(10)
C3 0.0386(14) 0.0290(13) 0.0289(13) -0.0128(11) -0.0072(11) -0.0083(11)
C4 0.0312(13) 0.0288(13) 0.0257(12) -0.0120(10) -0.0099(10) -0.0027(11)
C5 0.0235(11) 0.0218(12) 0.0222(11) -0.0064(9) -0.0025(9) -0.0050(9)
C6 0.0217(11) 0.0197(11) 0.0230(11) -0.0036(9) 0.0005(9) -0.0054(9)
C7 0.0243(12) 0.0285(13) 0.0253(12) -0.0038(10) -0.0052(10) -0.0063(10)
C8 0.0325(13) 0.0314(14) 0.0227(12) -0.0019(11) -0.0072(10) -0.0056(11)
C9 0.0323(13) 0.0315(14) 0.0237(12) -0.0011(11) 0.0011(10) -0.0103(11)
C10 0.0228(11) 0.0278(13) 0.0288(13) -0.0071(10) -0.0004(10) -0.0078(10)
C11 0.0232(11) 0.0171(11) 0.0238(11) -0.0039(9) -0.0035(9) -0.0048(9)
C12 0.0236(11) 0.0169(11) 0.0254(12) -0.0063(9) -0.0041(9) -0.0021(9)
C13 0.0273(12) 0.0228(12) 0.0231(12) -0.0045(10) -0.0031(10) -0.0047(10)
C14 0.0236(12) 0.0250(12) 0.0290(13) -0.0054(10) -0.0076(10) -0.0016(10)
C15 0.0267(12) 0.0210(12) 0.0314(13) -0.0092(10) -0.0011(10) -0.0051(10)
C16 0.0344(13) 0.0278(13) 0.0220(12) -0.0043(10) -0.0005(10) -0.0079(11)
C17 0.0267(12) 0.0282(13) 0.0223(12) -0.0057(10) -0.0047(10) -0.0037(10)
C18 0.0277(13) 0.0322(14) 0.0397(15) -0.0092(12) 0.0012(11) -0.0097(11)
C19 0.0243(12) 0.0231(12) 0.0299(13) -0.0087(10) 0.0000(10) -0.0065(10)
C20 0.0205(12) 0.0372(15) 0.0456(16) -0.0153(13) 0.0011(11) -0.0080(11)
C21 0.0256(13) 0.0417(17) 0.0577(19) -0.0191(15) -0.0119(13) -0.0013(12)

loop_
_atom_type_symbol
_atom_type_description
_atom_type_scat_dispersion_real
_atom_type_scat_dispersion_imag
_atom_type_scat_source
C C 0.0033 0.0016 'International Tables Vol C Tables 4.2.6.8 and 6.1.1.4'
H H 0.0000 0.0000 'International Tables Vol C Tables 4.2.6.8 and 6.1.1.4'
Cl Cl 0.1484 0.1585 'International Tables Vol C Tables 4.2.6.8 and 6.1.1.4'
N N 0.0061 0.0033 'International Tables Vol C Tables 4.2.6.8 and 6.1.1.4'
O O 0.0106 0.0060 'International Tables Vol C Tables 4.2.6.8 and 6.1.1.4'
S S 0.1246 0.1234 'International Tables Vol C Tables 4.2.6.8 and 6.1.1.4'

loop_
_geom_angle_atom_site_label_1
_geom_angle_atom_site_label_2
_geom_angle_atom_site_label_3
_geom_angle
Cl2A C22A Cl1A 111.49(16)
Cl2 C22 Cl1 111.50(16)
O1A S1A O2A 119.77(11)
O1A S1A N1A 107.68(10)
O1A S1A C12A 108.73(11)
O2A S1A N1A 110.58(10)
O2A S1A C12A 106.22(11)
N1A S1A C12A 102.49(10)
C19A O4A C20A 115.3(2)
C1A N1A S1A 125.55(15)
C1A N1A C4A 110.75(18)
C4A N1A S1A 117.06(15)
C6A N2A C5A 110.29(18)
C19A N2A C5A 117.6(2)
C19A N2A C6A 130.3(2)
N4A N3A C5A 115.6(2)
N5A N4A N3A 172.0(3)
N1A C1A C2A 100.18(17)
N1A C1A C5A 115.23(18)
N1A C1A C11A 117.84(19)
C2A C1A C5A 108.97(18)
C11A C1A C2A 111.80(18)
C11A C1A C5A 102.88(17)
C3A C2A C1A 104.85(18)
C2A C3A C4A 105.14(18)
N1A C4A C3A 104.55(18)
N2A C5A N3A 109.31(18)
N2A C5A C1A 102.52(18)
N3A C5A C1A 110.38(18)
C7A C6A N2A 129.9(2)
C7A C6A C11A 121.1(2)
C11A C6A N2A 109.0(2)
C6A C7A C8A 117.7(2)
C9A C8A C7A 121.5(2)
C8A C9A C10A 120.3(2)
C11A C10A C9A 118.7(2)
C6A C11A C1A 109.5(2)
C10A C11A C1A 129.6(2)
C10A C11A C6A 120.7(2)
C13A C12A S1A 119.51(19)
C13A C12A C17A 120.3(2)
C17A C12A S1A 120.19(19)
C14A C13A C12A 119.7(2)
C13A C14A C15A 121.1(2)
C14A C15A C18A 121.1(3)
C16A C15A C14A 118.0(2)
C16A C15A C18A 120.9(3)
C17A C16A C15A 121.7(2)
C16A C17A C12A 119.3(2)
O3A C19A O4A 125.4(2)
O3A C19A N2A 122.4(2)
O4A C19A N2A 112.2(2)
O4A C20A C21A 106.6(2)
O1 S1 O2 119.75(11)
O1 S1 N1 107.70(10)
O1 S1 C12 108.60(11)
O2 S1 N1 110.52(10)
O2 S1 C12 106.44(11)
N1 S1 C12 102.45(10)
C19 O4 C20 115.9(2)
C1 N1 S1 126.83(15)
C1 N1 C4 111.24(18)
C4 N1 S1 117.24(15)
C6 N2 C5 109.76(18)
C19 N2 C5 118.2(2)
C19 N2 C6 130.5(2)
N4 N3 C5 115.3(2)
N5 N4 N3 172.4(3)
N1 C1 C2 100.51(17)
N1 C1 C5 114.53(19)
N1 C1 C11 118.54(19)
C2 C1 C5 109.95(19)
C11 C1 C2 110.97(19)
C11 C1 C5 102.46(17)
C3 C2 C1 104.78(19)
C2 C3 C4 105.19(19)
N1 C4 C3 104.59(19)
N2 C5 N3 109.20(18)
N2 C5 C1 103.12(18)
N3 C5 C1 110.92(19)
C7 C6 N2 129.9(2)
C7 C6 C11 121.1(2)
C11 C6 N2 109.1(2)
C8 C7 C6 117.8(2)
C9 C8 C7 121.6(2)
C8 C9 C10 120.2(2)
C11 C10 C9 118.7(2)
C6 C11 C1 109.3(2)
C10 C11 C1 129.7(2)
C10 C11 C6 120.6(2)
C13 C12 S1 120.38(19)
C13 C12 C17 120.4(2)
C17 C12 S1 119.18(18)
C14 C13 C12 119.1(2)
C13 C14 C15 121.5(2)
C14 C15 C16 118.3(2)
C14 C15 C18 121.0(2)
C16 C15 C18 120.7(2)
C17 C16 C15 121.2(2)
C16 C17 C12 119.5(2)
O3 C19 O4 125.5(2)
O3 C19 N2 122.7(2)
O4 C19 N2 111.9(2)
O4 C20 C21 106.9(2)

loop_
_geom_bond_atom_site_label_1
_geom_bond_atom_site_label_2
_geom_bond_distance
Cl1A C22A 1.760(3)
Cl2A C22A 1.756(3)
Cl1 C22 1.755(3)
Cl2 C22 1.749(3)
S1A O1A 1.4277(16)
S1A O2A 1.4345(17)
S1A N1A 1.6456(19)
S1A C12A 1.767(3)
O3A C19A 1.217(3)
O4A C19A 1.332(3)
O4A C20A 1.457(3)
N1A C1A 1.469(3)
N1A C4A 1.482(3)
N2A C5A 1.463(3)
N2A C6A 1.422(3)
N2A C19A 1.373(3)
N3A N4A 1.234(3)
N3A C5A 1.471(3)
N4A N5A 1.130(3)
C1A C2A 1.540(3)
C1A C5A 1.560(3)
C1A C11A 1.509(3)
C2A C3A 1.521(3)
C3A C4A 1.530(3)
C6A C7A 1.386(3)
C6A C11A 1.389(3)
C7A C8A 1.387(4)
C8A C9A 1.383(3)
C9A C10A 1.390(3)
C10A C11A 1.380(3)
C12A C13A 1.385(3)
C12A C17A 1.387(3)
C13A C14A 1.384(4)
C14A C15A 1.392(4)
C15A C16A 1.391(4)
C15A C18A 1.502(4)
C16A C17A 1.380(4)
C20A C21A 1.502(4)
S1 O1 1.4288(17)
S1 O2 1.4356(18)
S1 N1 1.636(2)
S1 C12 1.767(2)
O3 C19 1.211(3)
O4 C19 1.331(3)
O4 C20 1.456(3)
N1 C1 1.469(3)
N1 C4 1.481(3)
N2 C5 1.461(3)
N2 C6 1.425(3)
N2 C19 1.369(3)
N3 N4 1.229(3)
N3 C5 1.471(3)
N4 N5 1.124(3)
C1 C2 1.542(3)
C1 C5 1.555(3)
C1 C11 1.509(3)
C2 C3 1.523(3)
C3 C4 1.530(3)
C6 C7 1.388(3)
C6 C11 1.394(3)
C7 C8 1.386(3)
C8 C9 1.385(4)
C9 C10 1.394(3)
C10 C11 1.381(3)
C12 C13 1.390(3)
C12 C17 1.394(3)
C13 C14 1.388(3)
C14 C15 1.390(3)
C15 C16 1.397(3)
C15 C18 1.506(3)
C16 C17 1.379(3)
C20 C21 1.498(4)

loop_
_geom_torsion_atom_site_label_1
_geom_torsion_atom_site_label_2
_geom_torsion_atom_site_label_3
_geom_torsion_atom_site_label_4
_geom_torsion
S1A N1A C1A C2A 175.67(16)
S1A N1A C1A C5A -67.6(2)
S1A N1A C1A C11A 54.2(3)
S1A N1A C4A C3A 170.18(16)
S1A C12A C13A C14A -180.0(2)
S1A C12A C17A C16A 179.67(19)
O1A S1A N1A C1A -25.2(2)
O1A S1A N1A C4A -173.88(17)
O1A S1A C12A C13A 154.32(19)
O1A S1A C12A C17A -25.1(2)
O2A S1A N1A C1A 107.32(19)
O2A S1A N1A C4A -41.3(2)
O2A S1A C12A C13A 24.2(2)
O2A S1A C12A C17A -155.19(19)
N1A S1A C12A C13A -91.9(2)
N1A S1A C12A C17A 88.7(2)
N1A C1A C2A C3A 37.5(2)
N1A C1A C5A N2A 152.71(18)
N1A C1A C5A N3A 36.4(2)
N1A C1A C11A C6A -145.4(2)
N1A C1A C11A C10A 40.6(3)
N2A C6A C7A C8A -179.9(2)
N2A C6A C11A C1A 4.2(3)
N2A C6A C11A C10A 178.9(2)
N4A N3A C5A N2A 106.6(2)
N4A N3A C5A C1A -141.4(2)
C1A N1A C4A C3A 17.1(3)
C1A C2A C3A C4A -28.5(2)
C2A C1A C5A N2A -95.7(2)
C2A C1A C5A N3A 147.99(18)
C2A C1A C11A C6A 99.4(2)
C2A C1A C11A C10A -74.6(3)
C2A C3A C4A N1A 7.9(3)
C4A N1A C1A C2A -34.0(2)
C4A N1A C1A C5A 82.7(2)
C4A N1A C1A C11A -155.5(2)
C5A N2A C6A C7A -168.2(2)
C5A N2A C6A C11A 12.1(3)
C5A N2A C19A O3A -8.8(3)
C5A N2A C19A O4A 171.96(19)
C5A C1A C2A C3A -83.8(2)
C5A C1A C11A C6A -17.4(2)
C5A C1A C11A C10A 168.6(2)
C6A N2A C5A N3A 94.9(2)
C6A N2A C5A C1A -22.2(2)
C6A N2A C19A O3A -171.5(2)
C6A N2A C19A O4A 9.3(4)
C6A C7A C8A C9A 0.9(4)
C7A C6A C11A C1A -175.5(2)
C7A C6A C11A C10A -0.8(4)
C7A C8A C9A C10A -0.4(4)
C8A C9A C10A C11A -0.7(4)
C9A C10A C11A C1A 174.7(2)
C9A C10A C11A C6A 1.3(4)
C11A C1A C2A C3A 163.20(19)
C11A C1A C5A N2A 23.1(2)
C11A C1A C5A N3A -93.2(2)
C11A C6A C7A C8A -0.3(4)
C12A S1A N1A C1A -139.81(19)
C12A S1A N1A C4A 71.55(19)
C12A C13A C14A C15A 0.5(4)
C13A C12A C17A C16A 0.3(4)
C13A C14A C15A C16A -0.1(4)
C13A C14A C15A C18A 179.2(3)
C14A C15A C16A C17A -0.2(4)
C15A C16A C17A C12A 0.1(4)
C17A C12A C13A C14A -0.6(4)
C18A C15A C16A C17A -179.5(2)
C19A O4A C20A C21A -179.9(2)
C19A N2A C5A N3A -71.1(3)
C19A N2A C5A C1A 171.79(19)
C19A N2A C6A C7A -4.5(4)
C19A N2A C6A C11A 175.8(2)
C20A O4A C19A O3A 1.1(3)
C20A O4A C19A N2A -179.7(2)
S1 N1 C1 C2 173.30(17)
S1 N1 C1 C5 -68.9(2)
S1 N1 C1 C11 52.3(3)
S1 N1 C4 C3 171.96(17)
S1 C12 C13 C14 179.23(18)
S1 C12 C17 C16 179.72(19)
O1 S1 N1 C1 -21.0(2)
O1 S1 N1 C4 -174.45(17)
O1 S1 C12 C13 156.25(19)
O1 S1 C12 C17 -23.6(2)
O2 S1 N1 C1 111.5(2)
O2 S1 N1 C4 -41.9(2)
O2 S1 C12 C13 26.1(2)
O2 S1 C12 C17 -153.78(19)
N1 S1 C12 C13 -90.0(2)
N1 S1 C12 C17 90.2(2)
N1 C1 C2 C3 36.7(2)
N1 C1 C5 N2 154.06(18)
N1 C1 C5 N3 37.3(3)
N1 C1 C11 C6 -146.2(2)
N1 C1 C11 C10 41.1(3)
N2 C6 C7 C8 179.8(2)
N2 C6 C11 C1 5.8(3)
N2 C6 C11 C10 179.3(2)
N4 N3 C5 N2 112.8(2)
N4 N3 C5 C1 -134.2(2)
C1 N1 C4 C3 14.5(3)
C1 C2 C3 C4 -29.2(3)
C2 C1 C5 N2 -93.7(2)
C2 C1 C5 N3 149.54(19)
C2 C1 C11 C6 98.3(2)
C2 C1 C11 C10 -74.4(3)
C2 C3 C4 N1 9.8(3)
C4 N1 C1 C2 -31.9(2)
C4 N1 C1 C5 85.9(2)
C4 N1 C1 C11 -152.9(2)
C5 N2 C6 C7 -169.2(2)
C5 N2 C6 C11 11.3(3)
C5 N2 C19 O3 -5.3(4)
C5 N2 C19 O4 175.20(19)
C5 C1 C2 C3 -84.4(2)
C5 C1 C11 C6 -19.0(2)
C5 C1 C11 C10 168.3(2)
C6 N2 C5 N3 95.5(2)
C6 N2 C5 C1 -22.5(2)
C6 N2 C19 O3 -169.6(2)
C6 N2 C19 O4 11.0(4)
C6 C7 C8 C9 1.1(4)
C7 C6 C11 C1 -173.8(2)
C7 C6 C11 C10 -0.3(4)
C7 C8 C9 C10 -0.6(4)
C8 C9 C10 C11 -0.4(4)
C9 C10 C11 C1 172.9(2)
C9 C10 C11 C6 0.9(4)
C11 C1 C2 C3 162.9(2)
C11 C1 C5 N2 24.4(2)
C11 C1 C5 N3 -92.4(2)
C11 C6 C7 C8 -0.7(4)
C12 S1 N1 C1 -135.4(2)
C12 S1 N1 C4 71.14(19)
C12 C13 C14 C15 1.0(4)
C13 C12 C17 C16 -0.1(4)
C13 C14 C15 C16 0.0(4)
C13 C14 C15 C18 179.3(2)
C14 C15 C16 C17 -1.1(4)
C15 C16 C17 C12 1.1(4)
C17 C12 C13 C14 -0.9(4)
C18 C15 C16 C17 179.6(2)
C19 O4 C20 C21 176.1(2)
C19 N2 C5 N3 -71.9(3)
C19 N2 C5 C1 170.12(19)
C19 N2 C6 C7 -3.9(4)
C19 N2 C6 C11 176.5(2)
C20 O4 C19 O3 0.9(4)
C20 O4 C19 N2 -179.7(2)
